data_7100967
loop_
_publ_author_name
'Masaaki Okazaki'
'Kyeong A. Jung'
'Hiromi Tobita'

_publ_section_title
;
Regioselective Silylphosphination of Methyl Vinyl
Ketone with Complexes Containing Cyclic and Linear
Iron-Silicon-Phosphorus Reacting Sites
;
_journal_name_full 'Chemical Communications'
_journal_paper_doi 10.1039/b413861a
_journal_year 2005
_chemical_formula_sum 'C30 H37 Fe O3 P Si'
_chemical_formula_weight 560.51
_space_group_IT_number 2
_symmetry_cell_setting triclinic
_symmetry_Int_Tables_number 2
_symmetry_space_group_name_Hall '-P 1'
_symmetry_space_group_name_H-M 'P -1'
_cell_angle_alpha 99.7325(14)
_cell_angle_beta 94.253(4)
_cell_angle_gamma 100.4248(17)
_cell_formula_units_Z 2
_cell_length_a 9.6625(7)
_cell_length_b 12.0795(7)
_cell_length_c 12.8947(7)
_cell_measurement_temperature 150(2)
_cell_volume 1450.36(16)
_diffrn_ambient_temperature 150(2)
_exptl_crystal_density_diffrn 1.283
_cod_database_code 7100967

loop_
_symmetry_equiv_pos_as_xyz
'x, y, z'
'-x, -y, -z'

loop_
_atom_site_label
_atom_site_type_symbol
_atom_site_fract_x
_atom_site_fract_y
_atom_site_fract_z
_atom_site_U_iso_or_equiv
_atom_site_adp_type
_atom_site_occupancy
_atom_site_symmetry_multiplicity
_atom_site_calc_flag
_atom_site_refinement_flags
_atom_site_disorder_assembly
_atom_site_disorder_group
Fe1 Fe -0.35393(3) 0.26354(2) -0.36849(2) 0.01756(7) Uani 1 1 d . . .
Si1 Si -0.14792(5) 0.39928(4) -0.32992(4) 0.01772(11) Uani 1 1 d . . .
C1 C -0.1767(2) 0.54845(17) -0.33431(17) 0.0267(4) Uani 1 1 d . . .
H1 H -0.2332 0.5723 -0.2776 0.040 Uiso 1 1 calc R . .
H2 H -0.2268 0.5495 -0.4029 0.040 Uiso 1 1 calc R . .
H3 H -0.0849 0.6013 -0.3247 0.040 Uiso 1 1 calc R . .
C2 C -0.0082(2) 0.37771(18) -0.42125(16) 0.0275(4) Uani 1 1 d . . .
H4 H 0.0757 0.4386 -0.3984 0.041 Uiso 1 1 calc R . .
H5 H -0.0449 0.3801 -0.4936 0.041 Uiso 1 1 calc R . .
H6 H 0.0175 0.3032 -0.4194 0.041 Uiso 1 1 calc R . .
O1 O -0.07577(13) 0.39173(11) -0.20940(10) 0.0205(3) Uani 1 1 d . . .
C3 C 0.0540(2) 0.44654(15) -0.15630(14) 0.0203(4) Uani 1 1 d . . .
C4 C 0.0645(2) 0.57059(17) -0.11023(17) 0.0307(5) Uani 1 1 d . . .
H7 H 0.1567 0.6006 -0.0685 0.046 Uiso 1 1 calc R . .
H8 H -0.0111 0.5788 -0.0645 0.046 Uiso 1 1 calc R . .
H9 H 0.0547 0.6135 -0.1675 0.046 Uiso 1 1 calc R . .
C5 C 0.1561(2) 0.38794(17) -0.14283(15) 0.0247(4) Uani 1 1 d . . .
H10 H 0.2421 0.4283 -0.1025 0.030 Uiso 1 1 calc R . .
C6 C 0.1456(2) 0.26301(17) -0.18650(16) 0.0260(4) Uani 1 1 d . . .
H11 H 0.2399 0.2498 -0.2043 0.031 Uiso 1 1 calc R . .
H12 H 0.0802 0.2414 -0.2526 0.031 Uiso 1 1 calc R . .
P1 P 0.08129(5) 0.17009(4) -0.09176(4) 0.02363(11) Uani 1 1 d . . .
C7 C 0.1175(2) 0.03314(17) -0.16004(16) 0.0247(4) Uani 1 1 d . . .
C8 C 0.1979(2) -0.03309(18) -0.11183(17) 0.0305(4) Uani 1 1 d . . .
H13 H 0.2428 -0.0052 -0.0419 0.037 Uiso 1 1 calc R . .
C9 C 0.2127(2) -0.13966(18) -0.1655(2) 0.0347(5) Uani 1 1 d . . .
H14 H 0.2664 -0.1844 -0.1314 0.042 Uiso 1 1 calc R . .
C10 C 0.1502(2) -0.18097(19) -0.26756(19) 0.0355(5) Uani 1 1 d . . .
H15 H 0.1616 -0.2534 -0.3041 0.043 Uiso 1 1 calc R . .
C11 C 0.0705(3) -0.1162(2) -0.31662(18) 0.0379(5) Uani 1 1 d . . .
H16 H 0.0275 -0.1440 -0.3871 0.045 Uiso 1 1 calc R . .
C12 C 0.0534(3) -0.01078(19) -0.26296(18) 0.0347(5) Uani 1 1 d . . .
H17 H -0.0029 0.0323 -0.2969 0.042 Uiso 1 1 calc R . .
C13 C 0.2256(2) 0.20736(16) 0.01643(15) 0.0237(4) Uani 1 1 d . . .
C14 C 0.1918(2) 0.1832(2) 0.11425(17) 0.0318(5) Uani 1 1 d . . .
H18 H 0.0962 0.1543 0.1237 0.038 Uiso 1 1 calc R . .
C15 C 0.2975(3) 0.2010(2) 0.19879(18) 0.0405(6) Uani 1 1 d . . .
H19 H 0.2741 0.1821 0.2648 0.049 Uiso 1 1 calc R . .
C16 C 0.4357(3) 0.2463(2) 0.18643(19) 0.0400(6) Uani 1 1 d . . .
H20 H 0.5076 0.2589 0.2439 0.048 Uiso 1 1 calc R . .
C17 C 0.4692(2) 0.2731(2) 0.0899(2) 0.0372(5) Uani 1 1 d . . .
H21 H 0.5639 0.3057 0.0817 0.045 Uiso 1 1 calc R . .
C18 C 0.3653(2) 0.25266(19) 0.00534(18) 0.0306(4) Uani 1 1 d . . .
H22 H 0.3898 0.2698 -0.0610 0.037 Uiso 1 1 calc R . .
C19 C -0.3580(2) 0.30522(17) -0.49146(15) 0.0260(4) Uani 1 1 d . . .
O2 O -0.36225(19) 0.33386(16) -0.57267(12) 0.0415(4) Uani 1 1 d . . .
C20 C -0.2416(2) 0.16703(16) -0.39590(15) 0.0234(4) Uani 1 1 d . . .
O3 O -0.16962(17) 0.10098(13) -0.41381(13) 0.0364(4) Uani 1 1 d . . .
C21 C -0.42760(19) 0.33312(16) -0.22470(14) 0.0213(4) Uani 1 1 d . . .
C22 C -0.52419(19) 0.33534(16) -0.31354(15) 0.0223(4) Uani 1 1 d . . .
C23 C -0.5755(2) 0.21912(17) -0.36815(15) 0.0242(4) Uani 1 1 d . . .
C24 C -0.5093(2) 0.14614(16) -0.31437(16) 0.0238(4) Uani 1 1 d . . .
C25 C -0.4149(2) 0.21672(16) -0.22670(15) 0.0224(4) Uani 1 1 d . . .
C26 C -0.3689(2) 0.43234(17) -0.13605(15) 0.0267(4) Uani 1 1 d . . .
H23 H -0.4329 0.4335 -0.0806 0.040 Uiso 1 1 calc R . .
H24 H -0.3598 0.5041 -0.1632 0.040 Uiso 1 1 calc R . .
H25 H -0.2756 0.4241 -0.1066 0.040 Uiso 1 1 calc R . .
C27 C -0.5747(2) 0.43881(18) -0.33989(18) 0.0304(4) Uani 1 1 d . . .
H26 H -0.6582 0.4493 -0.3035 0.046 Uiso 1 1 calc R . .
H27 H -0.5994 0.4280 -0.4165 0.046 Uiso 1 1 calc R . .
H28 H -0.4993 0.5067 -0.3168 0.046 Uiso 1 1 calc R . .
C28 C -0.6879(2) 0.1823(2) -0.46105(18) 0.0349(5) Uani 1 1 d . . .
H29 H -0.6701 0.1137 -0.5065 0.052 Uiso 1 1 calc R . .
H30 H -0.6857 0.2441 -0.5016 0.052 Uiso 1 1 calc R . .
H31 H -0.7810 0.1649 -0.4356 0.052 Uiso 1 1 calc R . .
C29 C -0.5381(3) 0.01758(18) -0.3396(2) 0.0357(5) Uani 1 1 d . . .
H32 H -0.6131 -0.0128 -0.2989 0.054 Uiso 1 1 calc R . .
H33 H -0.4518 -0.0098 -0.3210 0.054 Uiso 1 1 calc R . .
H34 H -0.5684 -0.0085 -0.4154 0.054 Uiso 1 1 calc R . .
C30 C -0.3296(2) 0.17299(19) -0.14578(16) 0.0306(4) Uani 1 1 d . . .
H35 H -0.2460 0.2317 -0.1157 0.046 Uiso 1 1 calc R . .
H36 H -0.2998 0.1035 -0.1797 0.046 Uiso 1 1 calc R . .
H37 H -0.3876 0.1552 -0.0893 0.046 Uiso 1 1 calc R . .

loop_
_atom_site_aniso_label
_atom_site_aniso_U_11
_atom_site_aniso_U_22
_atom_site_aniso_U_33
_atom_site_aniso_U_23
_atom_site_aniso_U_13
_atom_site_aniso_U_12
Fe1 0.01740(13) 0.01794(13) 0.01627(13) 0.00152(9) -0.00081(9) 0.00324(10)
Si1 0.0183(2) 0.0181(2) 0.0167(2) 0.00416(18) 0.00124(18) 0.00296(18)
C1 0.0296(10) 0.0210(9) 0.0307(10) 0.0087(8) 0.0020(8) 0.0045(8)
C2 0.0258(10) 0.0327(11) 0.0254(10) 0.0082(8) 0.0072(8) 0.0052(8)
O1 0.0190(6) 0.0216(6) 0.0195(6) 0.0054(5) -0.0014(5) 0.0005(5)
C3 0.0230(9) 0.0189(8) 0.0167(8) 0.0040(7) -0.0006(7) -0.0016(7)
C4 0.0397(12) 0.0197(9) 0.0290(10) 0.0029(8) -0.0061(9) 0.0015(8)
C5 0.0229(9) 0.0256(9) 0.0235(9) 0.0057(7) -0.0026(7) 0.0004(7)
C6 0.0283(10) 0.0276(10) 0.0243(10) 0.0067(8) 0.0017(8) 0.0099(8)
P1 0.0202(2) 0.0265(3) 0.0246(2) 0.00493(19) 0.00063(19) 0.00623(19)
C7 0.0230(9) 0.0241(9) 0.0265(10) 0.0050(7) 0.0017(7) 0.0034(7)
C8 0.0305(11) 0.0281(10) 0.0321(11) 0.0056(8) -0.0021(9) 0.0058(8)
C9 0.0314(11) 0.0253(10) 0.0493(14) 0.0102(9) 0.0050(10) 0.0075(9)
C10 0.0385(12) 0.0227(10) 0.0434(13) 0.0012(9) 0.0159(10) 0.0005(9)
C11 0.0471(14) 0.0321(11) 0.0283(11) -0.0014(9) 0.0015(10) -0.0006(10)
C12 0.0409(12) 0.0312(11) 0.0303(11) 0.0060(9) -0.0041(9) 0.0060(9)
C13 0.0256(9) 0.0227(9) 0.0223(9) 0.0014(7) 0.0004(7) 0.0072(7)
C14 0.0313(11) 0.0377(12) 0.0273(10) 0.0050(9) 0.0043(8) 0.0096(9)
C15 0.0530(15) 0.0501(14) 0.0211(10) 0.0038(9) 0.0012(10) 0.0206(12)
C16 0.0427(13) 0.0427(13) 0.0316(12) -0.0050(10) -0.0136(10) 0.0189(11)
C17 0.0257(11) 0.0380(12) 0.0461(13) 0.0060(10) -0.0050(9) 0.0068(9)
C18 0.0261(10) 0.0348(11) 0.0319(11) 0.0081(9) 0.0003(8) 0.0081(9)
C19 0.0256(10) 0.0291(10) 0.0231(10) 0.0010(8) -0.0014(8) 0.0098(8)
O2 0.0542(11) 0.0528(10) 0.0221(8) 0.0121(7) -0.0007(7) 0.0197(9)
C20 0.0239(9) 0.0207(9) 0.0236(9) 0.0023(7) -0.0017(7) 0.0024(7)
O3 0.0368(9) 0.0293(8) 0.0439(9) 0.0006(7) 0.0008(7) 0.0160(7)
C21 0.0184(8) 0.0241(9) 0.0206(9) 0.0022(7) 0.0040(7) 0.0031(7)
C22 0.0184(8) 0.0247(9) 0.0233(9) 0.0023(7) 0.0021(7) 0.0049(7)
C23 0.0170(8) 0.0283(10) 0.0247(9) 0.0015(8) 0.0000(7) 0.0017(7)
C24 0.0197(9) 0.0222(9) 0.0280(10) 0.0038(7) 0.0050(7) -0.0002(7)
C25 0.0194(9) 0.0259(9) 0.0224(9) 0.0063(7) 0.0047(7) 0.0035(7)
C26 0.0265(10) 0.0273(10) 0.0232(9) -0.0024(8) 0.0041(8) 0.0030(8)
C27 0.0264(10) 0.0316(11) 0.0346(11) 0.0051(9) 0.0001(8) 0.0116(8)
C28 0.0243(10) 0.0406(12) 0.0341(12) -0.0028(9) -0.0075(9) 0.0047(9)
C29 0.0360(12) 0.0230(10) 0.0446(13) 0.0052(9) 0.0052(10) -0.0023(9)
C30 0.0329(11) 0.0367(11) 0.0257(10) 0.0131(8) 0.0025(8) 0.0097(9)

loop_
_geom_bond_atom_site_label_1
_geom_bond_atom_site_label_2
_geom_bond_distance
_geom_bond_site_symmetry_2
_geom_bond_publ_flag
Fe1 C19 1.743(2) . ?
Fe1 C20 1.743(2) . ?
Fe1 C25 2.0975(19) . ?
Fe1 C22 2.1076(19) . ?
Fe1 C23 2.1117(19) . ?
Fe1 C24 2.1146(19) . ?
Fe1 C21 2.1298(18) . ?
Fe1 Si1 2.3010(6) . ?
Si1 O1 1.6792(13) . ?
Si1 C2 1.881(2) . ?
Si1 C1 1.882(2) . ?
O1 C3 1.378(2) . ?
C3 C5 1.332(3) . ?
C3 C4 1.498(3) . ?
C5 C6 1.501(3) . ?
C6 P1 1.861(2) . ?
P1 C13 1.834(2) . ?
P1 C7 1.843(2) . ?
C7 C12 1.395(3) . ?
C7 C8 1.397(3) . ?
C8 C9 1.392(3) . ?
C9 C10 1.377(3) . ?
C10 C11 1.385(3) . ?
C11 C12 1.386(3) . ?
C13 C18 1.389(3) . ?
C13 C14 1.391(3) . ?
C14 C15 1.398(3) . ?
C15 C16 1.380(4) . ?
C16 C17 1.384(4) . ?
C17 C18 1.384(3) . ?
C19 O2 1.157(3) . ?
C20 O3 1.156(2) . ?
C21 C25 1.429(3) . ?
C21 C22 1.430(3) . ?
C21 C26 1.503(3) . ?
C22 C23 1.440(3) . ?
C22 C27 1.502(3) . ?
C23 C24 1.419(3) . ?
C23 C28 1.505(3) . ?
C24 C25 1.441(3) . ?
C24 C29 1.501(3) . ?
C25 C30 1.505(3) . ?
